data_4002155
loop_
_publ_author_name
'Luo, Zhong-Zhen'
'Lin, Chen-Sheng'
'Cui, Hong-Hua'
'Zhang, Wei-Long'
'Zhang, Hao'
'Chen, Hong'
'He, Zhang-Zhen'
'Cheng, Wen-Dan'

_publ_section_title
;
 PbGa2MSe6(M = Si, Ge): Two Exceptional Infrared Nonlinear Optical
 Crystals
;
_journal_issue 3
_journal_name_full 'Chemistry of Materials'
_journal_page_first 914
_journal_paper_doi 10.1021/cm504195x
_journal_volume 27
_journal_year 2015
_chemical_formula_sum 'Ga2 Pb Se6 Si'
_chemical_formula_weight 848.49
_chemical_name_systematic
; 
 ? 
;
_space_group_IT_number 9
_symmetry_cell_setting monoclinic
_symmetry_space_group_name_Hall 'C -2yc'
_symmetry_space_group_name_H-M 'C 1 c 1'
_atom_sites_solution_hydrogens none
_atom_sites_solution_primary direct
_atom_sites_solution_secondary difmap
_audit_creation_method SHELXL-97
_cell_angle_alpha 90.00
_cell_angle_beta 116.25(3)
_cell_angle_gamma 90.00
_cell_formula_units_Z 4
_cell_length_a 7.188(5)
_cell_length_b 23.171(19)
_cell_length_c 7.044(5)
_cell_measurement_reflns_used 1714
_cell_measurement_temperature 293(2)
_cell_measurement_theta_max 27.4507
_cell_measurement_theta_min 3.2247
_cell_volume 1052.2(14)
_computing_structure_refinement 'SHELXL-97 (Sheldrick, 1997)'
_computing_structure_solution 'SHELXS-97 (Sheldrick, 1990)'
_diffrn_ambient_temperature 293(2)
_diffrn_detector_area_resol_mean 28.5714
_diffrn_measured_fraction_theta_full 0.998
_diffrn_measured_fraction_theta_max 0.998
_diffrn_measurement_device_type Saturn724+
_diffrn_measurement_method CCD_Profile_fitting
_diffrn_radiation_monochromator graphite
_diffrn_radiation_source 'fine-focus sealed tube'
_diffrn_radiation_type MoK\a
_diffrn_radiation_wavelength 0.71073
_diffrn_reflns_av_R_equivalents 0.0537
_diffrn_reflns_av_sigmaI/netI 0.1233
_diffrn_reflns_limit_h_max 9
_diffrn_reflns_limit_h_min -9
_diffrn_reflns_limit_k_max 30
_diffrn_reflns_limit_k_min -26
_diffrn_reflns_limit_l_max 9
_diffrn_reflns_limit_l_min -7
_diffrn_reflns_number 4544
_diffrn_reflns_theta_full 27.56
_diffrn_reflns_theta_max 27.56
_diffrn_reflns_theta_min 3.28
_diffrn_standards_number 2401
_exptl_absorpt_coefficient_mu 41.844
_exptl_absorpt_correction_T_max 0.035
_exptl_absorpt_correction_T_min 0.009
_exptl_absorpt_correction_type multi-scan
_exptl_crystal_colour red
_exptl_crystal_density_diffrn 5.356
_exptl_crystal_density_method 'not measured'
_exptl_crystal_description Prism
_exptl_crystal_F_000 1448
_exptl_crystal_size_max 0.1500
_exptl_crystal_size_mid 0.1000
_exptl_crystal_size_min 0.0800
_refine_diff_density_max 1.465
_refine_diff_density_min -2.149
_refine_diff_density_rms 0.398
_refine_ls_abs_structure_details 'Flack H D (1983), Acta Cryst. A39, 876-881'
_refine_ls_abs_structure_Flack 0.005(17)
_refine_ls_extinction_method none
_refine_ls_goodness_of_fit_ref 0.962
_refine_ls_hydrogen_treatment none
_refine_ls_matrix_type full
_refine_ls_number_parameters 93
_refine_ls_number_reflns 2141
_refine_ls_number_restraints 2
_refine_ls_restrained_S_all 0.962
_refine_ls_R_factor_all 0.0503
_refine_ls_R_factor_gt 0.0368
_refine_ls_shift/su_max 0.000
_refine_ls_shift/su_mean 0.000
_refine_ls_structure_factor_coef Fsqd
_refine_ls_weighting_details 'calc w=1/[\s^2^(Fo^2^)+(0.0487P)^2^+0.0000P] where P=(Fo^2^+2Fc^2^)/3'
_refine_ls_weighting_scheme calc
_refine_ls_wR_factor_gt 0.0774
_refine_ls_wR_factor_ref 0.1209
_reflns_number_gt 1562
_reflns_number_total 2427
_reflns_threshold_expression >2sigma(I)
_cod_data_source_file cm504195x_si_002.cif
_cod_data_source_block compd1
_cod_depositor_comments
;
The following automatic conversions were performed:

'_exptl_absorpt_correction_type' value 'Multi-scan' changed to
'multi-scan' according to
/home/saulius/struct/COD-crude-data--automatic-downloads/rss-feeds/ACS/lib/dictionaries/cif_core.dic
dictionary named 'cif_core.dic' version 2.4.2 from 2011-04-26.

Automatic conversion script
Id: cif_fix_values 2935 2014-11-11 08:27:57Z andrius 

 Adding full bibliography for 4002155--4002156.cif.
;
_cod_original_cell_volume 1052.1(13)
_cod_original_sg_symbol_H-M Cc
_cod_database_code 4002155

loop_
_symmetry_equiv_pos_as_xyz
'x, y, z'
'x, -y, z+1/2'
'x+1/2, y+1/2, z'
'x+1/2, -y+1/2, z+1/2'

loop_
_atom_site_label
_atom_site_type_symbol
_atom_site_fract_x
_atom_site_fract_y
_atom_site_fract_z
_atom_site_U_iso_or_equiv
_atom_site_adp_type
_atom_site_occupancy
_atom_site_symmetry_multiplicity
_atom_site_calc_flag
_atom_site_refinement_flags
_atom_site_disorder_assembly
_atom_site_disorder_group
Pb1 Pb 0.66113(15) 0.11424(5) 0.15474(16) 0.0344(3) Uani 1 1 d . . .
Ga1 Ga 0.4711(4) 0.25164(10) -0.1115(4) 0.0150(5) Uani 1 1 d . . .
Ga2 Ga 0.2986(5) 0.11862(15) -0.4160(5) 0.0121(7) Uani 0.50 1 d P A 1
Si2 Si 0.2986(5) 0.11862(15) -0.4160(5) 0.0121(7) Uani 0.50 1 d P B 1
Ga3 Ga 0.0980(5) 0.01582(16) -0.1716(5) 0.0131(7) Uani 0.50 1 d P . 2
Si3 Si 0.0980(5) 0.01582(16) -0.1716(5) 0.0131(7) Uani 0.50 1 d P . 2
Se1 Se -0.1293(3) -0.00805(10) -0.5188(3) 0.0171(5) Uani 1 1 d . . 2
Se2 Se 0.1707(4) 0.11375(10) -0.1630(3) 0.0204(5) Uani 1 1 d . . 2
Se3 Se 0.6067(3) 0.17050(10) -0.2367(3) 0.0184(5) Uani 1 1 d . . 2
Se4 Se 0.6021(3) 0.23539(10) 0.2621(3) 0.0169(5) Uani 1 1 d . . 2
Se5 Se 1.0835(3) 0.16405(11) 0.2707(3) 0.0205(5) Uani 1 1 d . . 2
Se6 Se 0.4030(3) 0.03554(10) -0.5149(4) 0.0216(5) Uani 1 1 d . . 2

loop_
_atom_site_aniso_label
_atom_site_aniso_U_11
_atom_site_aniso_U_22
_atom_site_aniso_U_33
_atom_site_aniso_U_23
_atom_site_aniso_U_13
_atom_site_aniso_U_12
Pb1 0.0442(6) 0.0226(6) 0.0269(5) 0.0030(5) 0.0071(4) -0.0007(5)
Ga1 0.0158(11) 0.0083(12) 0.0150(11) 0.0004(11) 0.0015(9) -0.0029(11)
Ga2 0.0136(15) 0.0091(18) 0.0134(15) -0.0020(14) 0.0058(13) -0.0003(13)
Si2 0.0136(15) 0.0091(18) 0.0134(15) -0.0020(14) 0.0058(13) -0.0003(13)
Ga3 0.0151(15) 0.014(2) 0.0122(14) 0.0013(14) 0.0082(13) 0.0010(13)
Si3 0.0151(15) 0.014(2) 0.0122(14) 0.0013(14) 0.0082(13) 0.0010(13)
Se1 0.0165(11) 0.0223(13) 0.0146(9) -0.0013(10) 0.0086(9) 0.0005(9)
Se2 0.0310(12) 0.0141(13) 0.0251(12) 0.0000(10) 0.0206(10) -0.0014(10)
Se3 0.0173(10) 0.0180(13) 0.0209(10) -0.0020(11) 0.0093(8) -0.0023(9)
Se4 0.0156(10) 0.0176(13) 0.0143(9) -0.0004(10) 0.0037(8) 0.0024(9)
Se5 0.0219(11) 0.0176(13) 0.0172(10) -0.0036(10) 0.0043(9) 0.0058(10)
Se6 0.0160(10) 0.0244(14) 0.0233(11) -0.0022(12) 0.0076(8) 0.0028(11)

loop_
_atom_type_symbol
_atom_type_description
_atom_type_scat_dispersion_real
_atom_type_scat_dispersion_imag
_atom_type_scat_source
Pb Pb -3.3944 10.1111 'International Tables Vol C Tables 4.2.6.8 and 6.1.1.4'
Ga Ga 0.2307 1.6083 'International Tables Vol C Tables 4.2.6.8 and 6.1.1.4'
Si Si 0.0817 0.0704 'International Tables Vol C Tables 4.2.6.8 and 6.1.1.4'
Se Se -0.0929 2.2259 'International Tables Vol C Tables 4.2.6.8 and 6.1.1.4'

loop_
_geom_angle_atom_site_label_1
_geom_angle_atom_site_label_2
_geom_angle_atom_site_label_3
_geom_angle
_geom_angle_site_symmetry_1
_geom_angle_site_symmetry_3
Se3 Pb1 Se4 81.06(8) . .
Se3 Pb1 Se5 77.41(7) . .
Se4 Pb1 Se5 79.02(7) . .
Se3 Pb1 Se2 72.42(7) . .
Se4 Pb1 Se2 86.85(7) . .
Se5 Pb1 Se2 148.31(7) . .
Se5 Ga1 Se4 118.57(12) 4_454 .
Se5 Ga1 Se4 104.73(12) 4_454 4_454
Se4 Ga1 Se4 104.94(14) . 4_454
Se5 Ga1 Se3 104.60(13) 4_454 .
Se4 Ga1 Se3 104.36(12) . .
Se4 Ga1 Se3 120.60(12) 4_454 .
Se6 Ga3 Se2 109.70(16) 2 .
Se6 Ga3 Se1 116.91(16) 2 2
Se2 Ga3 Se1 105.03(16) . 2
Se6 Ga3 Se1 117.24(16) 2 .
Se2 Ga3 Se1 107.74(15) . .
Se1 Ga3 Se1 99.05(14) 2 .
Si3 Se1 Ga3 0.00(7) 2_554 2_554
Si3 Se1 Ga3 101.19(14) 2_554 .
Ga3 Se1 Ga3 101.19(14) 2_554 .
Ga3 Se2 Pb1 100.68(12) . .
Ga1 Se3 Pb1 84.92(10) . .
Ga1 Se4 Ga1 102.64(13) . 4
Ga1 Se4 Pb1 84.29(9) . .
Ga1 Se4 Pb1 87.38(9) 4 .
Ga1 Se5 Pb1 87.29(9) 4 .
Si3 Se6 Ga3 0.0(3) 2_554 2_554

loop_
_geom_bond_atom_site_label_1
_geom_bond_atom_site_label_2
_geom_bond_distance
_geom_bond_site_symmetry_2
Pb1 Se3 2.915(3) .
Pb1 Se4 2.986(3) .
Pb1 Se5 3.003(3) .
Pb1 Se2 3.233(3) .
Ga1 Se5 2.398(3) 4_454
Ga1 Se4 2.401(4) .
Ga1 Se4 2.414(4) 4_454
Ga1 Se3 2.454(4) .
Ga3 Se6 2.302(4) 2
Ga3 Se2 2.323(5) .
Ga3 Se1 2.327(4) 2
Ga3 Se1 2.329(4) .
Se1 Si3 2.327(4) 2_554
Se1 Ga3 2.327(4) 2_554
Se4 Ga1 2.414(4) 4
Se5 Ga1 2.398(3) 4
Se6 Si3 2.302(4) 2_554
Se6 Ga3 2.302(4) 2_554
